data_1543843
loop_
_publ_author_name
'Omori, Hiroto'
'Hiroto, Satoru'
'Shinokubo, Hiroshi'

_publ_section_title
;
 Synthesis of Free-Base 10-Azacorroles.
;
_journal_issue 12
_journal_name_full 'Organic letters'
_journal_page_first 2978
_journal_page_last 2981
_journal_paper_doi 10.1021/acs.orglett.6b01323
_journal_volume 18
_journal_year 2016
_chemical_formula_sum 'C45 H40.84 Br0.16 Cl2 N5 Pd'
_chemical_formula_weight 841.86
_chemical_name_systematic
;
 ?
;
_space_group_crystal_system monoclinic
_space_group_IT_number 14
_space_group_name_Hall '-P 2ybc'
_space_group_name_H-M_alt 'P 1 21/c 1'
_symmetry_space_group_name_Hall '-P 2ybc'
_symmetry_space_group_name_H-M 'P 1 21/c 1'
_atom_sites_solution_hydrogens geom
_audit_creation_method SHELXL-2014
_cell_angle_alpha 90
_cell_angle_beta 112.282(2)
_cell_angle_gamma 90
_cell_formula_units_Z 4
_cell_length_a 16.4227(16)
_cell_length_b 20.557(2)
_cell_length_c 12.5961(12)
_cell_measurement_reflns_used 9963
_cell_measurement_temperature 93(2)
_cell_measurement_theta_max 25.1372
_cell_measurement_theta_min 2.3922
_cell_volume 3934.9(7)
_computing_structure_refinement 'SHELXL-2014 (Sheldrick, 2014)'
_diffrn_ambient_temperature 93(2)
_diffrn_detector_area_resol_mean 10.4167
_diffrn_measured_fraction_theta_full 0.926
_diffrn_measured_fraction_theta_max 0.937
_diffrn_measurement_device_type 'Bruker D8 QUEST'
_diffrn_measurement_method \w
_diffrn_radiation_type MoK\a
_diffrn_radiation_wavelength 0.71073
_diffrn_reflns_av_R_equivalents 0.0369
_diffrn_reflns_av_unetI/netI 0.0448
_diffrn_reflns_Laue_measured_fraction_full 0.926
_diffrn_reflns_Laue_measured_fraction_max 0.937
_diffrn_reflns_limit_h_max 19
_diffrn_reflns_limit_h_min -19
_diffrn_reflns_limit_k_max 21
_diffrn_reflns_limit_k_min -24
_diffrn_reflns_limit_l_max 13
_diffrn_reflns_limit_l_min -15
_diffrn_reflns_number 18421
_diffrn_reflns_point_group_measured_fraction_full 0.926
_diffrn_reflns_point_group_measured_fraction_max 0.937
_diffrn_reflns_theta_full 25.242
_diffrn_reflns_theta_max 25.137
_diffrn_reflns_theta_min 2.392
_exptl_absorpt_coefficient_mu 0.810
_exptl_absorpt_correction_T_max 0.91
_exptl_absorpt_correction_T_min 0.61
_exptl_absorpt_correction_type multi-scan
_exptl_absorpt_process_details 'SADABS V2014/5 (Bruker AXS Inc.)'
_exptl_crystal_colour red
_exptl_crystal_density_diffrn 1.421
_exptl_crystal_description prism
_exptl_crystal_F_000 1726
_exptl_crystal_size_max 0.490
_exptl_crystal_size_mid 0.430
_exptl_crystal_size_min 0.060
_refine_diff_density_max 1.425
_refine_diff_density_min -1.558
_refine_diff_density_rms 0.140
_refine_ls_extinction_method none
_refine_ls_goodness_of_fit_ref 1.130
_refine_ls_hydrogen_treatment constr
_refine_ls_matrix_type full
_refine_ls_number_parameters 514
_refine_ls_number_reflns 6588
_refine_ls_number_restraints 18
_refine_ls_restrained_S_all 1.149
_refine_ls_R_factor_all 0.0887
_refine_ls_R_factor_gt 0.0739
_refine_ls_shift/su_max 0.030
_refine_ls_shift/su_mean 0.000
_refine_ls_structure_factor_coef Fsqd
_refine_ls_weighting_details 'w=1/[\s^2^(Fo^2^)+(0.0395P)^2^+36.3833P] where P=(Fo^2^+2Fc^2^)/3'
_refine_ls_weighting_scheme calc
_refine_ls_wR_factor_gt 0.1692
_refine_ls_wR_factor_ref 0.1829
_reflns_Friedel_coverage 0.000
_reflns_number_gt 5574
_reflns_number_total 6588
_reflns_threshold_expression 'I > 2\s(I)'
_cod_data_source_file ol6b01323_si_004.cif
_cod_data_source_block shino_160221_oh_0ma_a
_cod_database_code 1543843
_shelx_space_group_comment
;
The symmetry employed for this shelxl refinement is uniquely defined
by the following loop, which should always be used as a source of
symmetry information in preference to the above space-group names.
They are only intended as comments.
;
_shelx_estimated_absorpt_t_min 0.692
_shelx_estimated_absorpt_t_max 0.953
_shelxl_version_number 2014-3

loop_
_space_group_symop_operation_xyz
'x, y, z'
'-x, y+1/2, -z+1/2'
'-x, -y, -z'
'x, -y-1/2, z-1/2'

loop_
_atom_site_label
_atom_site_type_symbol
_atom_site_fract_x
_atom_site_fract_y
_atom_site_fract_z
_atom_site_U_iso_or_equiv
_atom_site_adp_type
_atom_site_occupancy
_atom_site_site_symmetry_order
_atom_site_calc_flag
_atom_site_refinement_flags_posn
_atom_site_refinement_flags_adp
_atom_site_refinement_flags_occupancy
_atom_site_disorder_assembly
_atom_site_disorder_group
Br1 Br 0.3223(6) 0.4635(5) 0.9185(8) 0.035(4) Uani 0.073(3) 1 d . . P A 2
Br2 Br 0.1167(10) 0.5492(7) 0.8393(13) 0.047(6) Uani 0.052(3) 1 d . . P B 3
Br3 Br -0.0247(13) 0.6211(10) 0.6145(19) 0.043(8) Uani 0.036(3) 1 d . . P C 4
C1 C 0.2201(4) 0.5719(3) 0.6981(6) 0.0311(14) Uani 1 1 d . . . . .
C2 C 0.1356(5) 0.5672(3) 0.7044(6) 0.0375(16) Uani 1 1 d . . . . .
H2 H 0.1213 0.5422 0.7583 0.045 Uiso 0.948(3) 1 calc R U P B 1
C3 C 0.0781(5) 0.6054(4) 0.6183(6) 0.0383(16) Uani 1 1 d . . . . .
H3 H 0.0171 0.6109 0.6020 0.046 Uiso 0.964(3) 1 calc R U P C 1
C4 C 0.1268(4) 0.6352(3) 0.5577(6) 0.0303(14) Uani 1 1 d . . . . .
C5 C 0.1040(4) 0.6791(3) 0.4636(6) 0.0300(14) Uani 1 1 d . . . . .
C6 C 0.1624(4) 0.7046(3) 0.4171(5) 0.0296(14) Uani 1 1 d . . . . .
C7 C 0.1418(5) 0.7505(3) 0.3241(6) 0.0359(15) Uani 1 1 d . . . . .
H7 H 0.0857 0.7690 0.2824 0.043 Uiso 1 1 calc R U . . .
C8 C 0.2177(5) 0.7627(3) 0.3069(6) 0.0371(16) Uani 1 1 d . . . . .
H8 H 0.2240 0.7913 0.2511 0.045 Uiso 1 1 calc R U . . .
C9 C 0.2867(4) 0.7241(3) 0.3892(5) 0.0279(13) Uani 1 1 d . . . . .
C10 C 0.4399(4) 0.6858(3) 0.4872(5) 0.0268(13) Uani 1 1 d . . . . .
C11 C 0.5307(4) 0.6834(3) 0.5043(6) 0.0336(15) Uani 1 1 d . . . . .
H11 H 0.5584 0.7056 0.4609 0.040 Uiso 1 1 calc R U . . .
C12 C 0.5701(4) 0.6428(3) 0.5955(5) 0.0311(14) Uani 1 1 d . . . . .
H12 H 0.6308 0.6317 0.6273 0.037 Uiso 1 1 calc R U . . .
C13 C 0.5043(4) 0.6201(3) 0.6347(5) 0.0279(13) Uani 1 1 d . . . . .
C14 C 0.5167(4) 0.5768(3) 0.7272(5) 0.0303(14) Uani 1 1 d . . . . .
C15 C 0.4490(4) 0.5541(3) 0.7615(5) 0.0284(13) Uani 1 1 d . . . . .
C16 C 0.4463(5) 0.5089(3) 0.8472(6) 0.0360(15) Uani 1 1 d . . . . .
H16 H 0.4948 0.4848 0.8981 0.043 Uiso 1 1 calc R U . . .
C17 C 0.3614(5) 0.5065(3) 0.8426(6) 0.0334(15) Uani 1 1 d . . . . .
H17 H 0.3409 0.4807 0.8899 0.040 Uiso 0.927(3) 1 calc R U P A 1
C18 C 0.3098(4) 0.5493(3) 0.7545(6) 0.0315(14) Uani 1 1 d . . . . .
C19 C 0.0095(4) 0.6986(3) 0.4086(6) 0.0354(15) Uani 1 1 d . . . . .
C20 C -0.0211(5) 0.7578(4) 0.4337(6) 0.0446(18) Uani 1 1 d . . . . .
C21 C -0.1091(6) 0.7738(5) 0.3797(8) 0.065(3) Uani 1 1 d . . . . .
H21 H -0.1297 0.8135 0.3992 0.078 Uiso 1 1 calc R U . . .
C22 C -0.1677(6) 0.7340(6) 0.2987(9) 0.072(3) Uani 1 1 d . . . . .
C23 C -0.1372(6) 0.6755(5) 0.2728(8) 0.063(2) Uani 1 1 d . . . . .
H23 H -0.1772 0.6470 0.2182 0.076 Uiso 1 1 calc R U . . .
C24 C -0.0482(5) 0.6575(4) 0.3262(6) 0.0463(18) Uani 1 1 d . . . . .
C25 C 0.0413(6) 0.8051(4) 0.5186(8) 0.061(2) Uani 1 1 d . . . . .
H25A H 0.0814 0.7810 0.5850 0.092 Uiso 1 1 calc R U . . .
H25B H 0.0074 0.8363 0.5441 0.092 Uiso 1 1 calc R U . . .
H25C H 0.0754 0.8284 0.4816 0.092 Uiso 1 1 calc R U . . .
C26 C -0.2629(7) 0.7528(8) 0.2397(12) 0.116(5) Uani 1 1 d . . . . .
H26A H -0.2756 0.7904 0.2787 0.174 Uiso 1 1 calc R U . . .
H26B H -0.3003 0.7162 0.2425 0.174 Uiso 1 1 calc R U . . .
H26C H -0.2749 0.7640 0.1596 0.174 Uiso 1 1 calc R U . . .
C27 C -0.0180(6) 0.5940(4) 0.2940(8) 0.060(2) Uani 1 1 d . . . . .
H27A H 0.0365 0.6010 0.2810 0.090 Uiso 1 1 calc R U . . .
H27B H -0.0635 0.5772 0.2238 0.090 Uiso 1 1 calc R U . . .
H27C H -0.0073 0.5626 0.3563 0.090 Uiso 1 1 calc R U . . .
C28 C 0.6088(4) 0.5532(3) 0.7911(5) 0.0282(13) Uani 1 1 d . . . . .
C29 C 0.6415(5) 0.4992(3) 0.7523(6) 0.0348(15) Uani 1 1 d . . . . .
C30 C 0.7287(5) 0.4818(3) 0.8089(7) 0.0414(17) Uani 1 1 d . . . . .
H30 H 0.7508 0.4454 0.7819 0.050 Uiso 1 1 calc R U . . .
C31 C 0.7849(5) 0.5155(4) 0.9035(7) 0.0431(17) Uani 1 1 d . . . . .
C32 C 0.7513(4) 0.5676(4) 0.9428(7) 0.0420(17) Uani 1 1 d . . . . .
H32 H 0.7895 0.5900 1.0089 0.050 Uiso 1 1 calc R U . . .
C33 C 0.6669(5) 0.5887(3) 0.8925(6) 0.0349(16) Uani 1 1 d . . . . .
C34 C 0.5815(6) 0.4598(4) 0.6520(7) 0.054(2) Uani 1 1 d . . . . .
H34A H 0.6168 0.4300 0.6261 0.081 Uiso 1 1 calc R U . . .
H34B H 0.5484 0.4891 0.5891 0.081 Uiso 1 1 calc R U . . .
H34C H 0.5405 0.4348 0.6756 0.081 Uiso 1 1 calc R U . . .
C35 C 0.8809(6) 0.4953(5) 0.9624(9) 0.066(3) Uani 1 1 d . . . . .
H35A H 0.8856 0.4602 1.0170 0.099 Uiso 1 1 calc R U . . .
H35B H 0.9158 0.5327 1.0033 0.099 Uiso 1 1 calc R U . . .
H35C H 0.9031 0.4801 0.9046 0.099 Uiso 1 1 calc R U . . .
C36 C 0.6310(5) 0.6449(4) 0.9332(7) 0.053(2) Uani 1 1 d . . . . .
H36A H 0.6727 0.6582 1.0091 0.080 Uiso 1 1 calc R U . . .
H36B H 0.5749 0.6328 0.9384 0.080 Uiso 1 1 calc R U . . .
H36C H 0.6214 0.6811 0.8792 0.080 Uiso 1 1 calc R U . . .
C37 C 0.4010(5) 0.7574(3) 0.3208(6) 0.0348(15) Uani 1 1 d . . . . .
H37A H 0.4595 0.7772 0.3624 0.042 Uiso 1 1 calc R U . . .
H37B H 0.3586 0.7931 0.2868 0.042 Uiso 1 1 calc R U . . .
C38 C 0.4058(5) 0.7148(3) 0.2257(5) 0.0321(15) Uani 1 1 d . . . . .
C39 C 0.3300(5) 0.6850(3) 0.1489(6) 0.0391(16) Uani 1 1 d . . . . .
H39 H 0.2753 0.6910 0.1571 0.047 Uiso 1 1 calc R U . . .
C40 C 0.3342(6) 0.6466(4) 0.0609(6) 0.0452(19) Uani 1 1 d . . . . .
H40 H 0.2825 0.6262 0.0090 0.054 Uiso 1 1 calc R U . . .
C41 C 0.4139(6) 0.6378(4) 0.0481(6) 0.0458(19) Uani 1 1 d . . . . .
H41 H 0.4171 0.6112 -0.0118 0.055 Uiso 1 1 calc R U . . .
C42 C 0.4882(6) 0.6682(4) 0.1230(6) 0.0453(18) Uani 1 1 d . . . . .
H42 H 0.5425 0.6631 0.1134 0.054 Uiso 1 1 calc R U . . .
C43 C 0.4847(5) 0.7059(3) 0.2123(6) 0.0386(16) Uani 1 1 d . . . . .
H43 H 0.5367 0.7257 0.2644 0.046 Uiso 1 1 calc R U . . .
C1S C -0.2792(14) 0.5554(10) 0.4838(19) 0.167(5) Uani 1 1 d . U . . .
H1S1 H -0.3124 0.5528 0.5349 0.200 Uiso 1 1 calc R U . . .
H1S2 H -0.3077 0.5260 0.4178 0.200 Uiso 1 1 calc R U . . .
C2S C -0.1794(14) 0.5321(9) 0.5526(18) 0.169(5) Uani 1 1 d . U . . .
H2S1 H -0.1456 0.5393 0.5032 0.203 Uiso 1 1 calc R U . . .
H2S2 H -0.1797 0.4848 0.5666 0.203 Uiso 1 1 calc R U . . .
Cl1 Cl -0.1258(4) 0.5701(3) 0.6810(4) 0.170(2) Uani 1 1 d . U . . .
Cl2 Cl -0.2824(5) 0.6299(4) 0.4375(7) 0.228(3) Uani 1 1 d . U . . .
N1 N 0.2107(4) 0.6131(3) 0.6094(4) 0.0299(12) Uani 1 1 d . . . . .
N2 N 0.2508(3) 0.6901(2) 0.4527(4) 0.0269(11) Uani 1 1 d . . . . .
N3 N 0.4251(3) 0.6482(2) 0.5652(4) 0.0275(11) Uani 1 1 d . . . . .
N4 N 0.3652(3) 0.5763(3) 0.7092(4) 0.0301(12) Uani 1 1 d . . . . .
N5 N 0.3734(3) 0.7208(2) 0.4043(4) 0.0275(11) Uani 1 1 d . . . . .
Pd1 Pd 0.31416(3) 0.63338(2) 0.57962(4) 0.02581(17) Uani 1 1 d . . . . .

loop_
_atom_site_aniso_label
_atom_site_aniso_U_11
_atom_site_aniso_U_22
_atom_site_aniso_U_33
_atom_site_aniso_U_23
_atom_site_aniso_U_13
_atom_site_aniso_U_12
Br1 0.028(5) 0.041(6) 0.033(5) 0.009(4) 0.010(4) -0.002(4)
Br2 0.043(10) 0.048(10) 0.046(9) 0.002(7) 0.015(7) -0.019(7)
Br3 0.030(12) 0.037(12) 0.053(14) 0.006(9) 0.008(9) -0.004(8)
C1 0.030(3) 0.028(3) 0.032(3) -0.001(3) 0.008(3) -0.005(3)
C2 0.037(4) 0.040(4) 0.036(4) 0.007(3) 0.015(3) -0.003(3)
C3 0.027(3) 0.044(4) 0.043(4) -0.003(3) 0.012(3) -0.005(3)
C4 0.027(3) 0.031(3) 0.033(3) -0.003(3) 0.011(3) -0.003(3)
C5 0.022(3) 0.029(3) 0.037(3) -0.003(3) 0.007(3) 0.001(3)
C6 0.022(3) 0.033(3) 0.030(3) 0.000(3) 0.006(3) 0.004(3)
C7 0.031(4) 0.038(4) 0.031(3) 0.004(3) 0.004(3) 0.004(3)
C8 0.037(4) 0.041(4) 0.032(3) 0.002(3) 0.011(3) 0.000(3)
C9 0.029(3) 0.027(3) 0.021(3) 0.001(2) 0.002(3) -0.004(3)
C10 0.026(3) 0.028(3) 0.023(3) -0.002(2) 0.006(3) -0.001(3)
C11 0.034(4) 0.038(4) 0.030(3) -0.008(3) 0.015(3) -0.009(3)
C12 0.026(3) 0.043(4) 0.026(3) -0.007(3) 0.012(3) -0.001(3)
C13 0.028(3) 0.031(3) 0.022(3) -0.010(3) 0.007(3) -0.005(3)
C14 0.029(3) 0.030(3) 0.029(3) -0.005(3) 0.007(3) 0.001(3)
C15 0.029(3) 0.028(3) 0.027(3) -0.002(3) 0.009(3) 0.006(3)
C16 0.040(4) 0.030(3) 0.037(4) 0.003(3) 0.013(3) 0.005(3)
C17 0.038(4) 0.027(3) 0.035(4) 0.005(3) 0.013(3) -0.002(3)
C18 0.036(4) 0.028(3) 0.033(3) 0.003(3) 0.016(3) -0.001(3)
C19 0.031(4) 0.042(4) 0.031(3) 0.003(3) 0.009(3) 0.002(3)
C20 0.034(4) 0.056(5) 0.037(4) 0.003(3) 0.006(3) 0.015(3)
C21 0.055(6) 0.075(6) 0.051(5) 0.002(5) 0.003(4) 0.028(5)
C22 0.035(5) 0.100(8) 0.063(6) 0.013(6) -0.003(4) 0.027(5)
C23 0.046(5) 0.077(7) 0.047(5) 0.002(5) -0.004(4) -0.008(5)
C24 0.031(4) 0.056(5) 0.040(4) 0.002(4) 0.000(3) -0.003(3)
C25 0.064(6) 0.055(5) 0.052(5) -0.011(4) 0.007(4) 0.018(4)
C26 0.050(7) 0.144(12) 0.117(11) 0.011(9) -0.009(7) 0.036(7)
C27 0.051(5) 0.050(5) 0.055(5) -0.013(4) -0.008(4) -0.004(4)
C28 0.023(3) 0.031(3) 0.028(3) 0.002(3) 0.006(3) 0.010(3)
C29 0.039(4) 0.030(3) 0.033(3) 0.001(3) 0.011(3) 0.003(3)
C30 0.041(4) 0.034(4) 0.054(5) 0.006(3) 0.024(4) 0.012(3)
C31 0.026(4) 0.048(4) 0.051(4) 0.005(4) 0.010(3) 0.008(3)
C32 0.019(3) 0.049(4) 0.047(4) -0.001(3) 0.001(3) 0.013(3)
C33 0.038(4) 0.038(4) 0.043(4) 0.014(3) 0.031(3) 0.018(3)
C34 0.062(6) 0.038(4) 0.052(5) -0.005(4) 0.011(4) 0.017(4)
C35 0.035(5) 0.075(6) 0.079(7) -0.001(5) 0.012(5) 0.019(4)
C36 0.046(5) 0.063(5) 0.038(4) -0.022(4) 0.000(4) 0.016(4)
C37 0.039(4) 0.035(4) 0.031(3) 0.000(3) 0.015(3) -0.010(3)
C38 0.043(4) 0.025(3) 0.029(3) 0.008(3) 0.014(3) -0.003(3)
C39 0.045(4) 0.038(4) 0.030(4) 0.001(3) 0.009(3) -0.006(3)
C40 0.067(5) 0.037(4) 0.025(3) 0.004(3) 0.010(4) -0.007(4)
C41 0.072(6) 0.038(4) 0.033(4) 0.009(3) 0.025(4) 0.010(4)
C42 0.051(5) 0.052(5) 0.035(4) 0.004(3) 0.019(4) 0.008(4)
C43 0.047(4) 0.036(4) 0.036(4) 0.009(3) 0.020(3) -0.001(3)
C1S 0.195(10) 0.157(10) 0.218(11) -0.107(9) 0.158(9) -0.059(9)
C2S 0.192(11) 0.154(10) 0.215(11) -0.112(9) 0.136(9) -0.062(9)
Cl1 0.205(5) 0.209(5) 0.160(4) -0.075(4) 0.141(4) -0.111(4)
Cl2 0.218(6) 0.301(9) 0.251(7) 0.080(6) 0.187(6) 0.095(6)
N1 0.031(3) 0.032(3) 0.026(3) 0.001(2) 0.010(2) 0.002(2)
N2 0.020(3) 0.030(3) 0.025(3) -0.001(2) 0.003(2) -0.002(2)
N3 0.030(3) 0.030(3) 0.021(2) 0.000(2) 0.008(2) 0.007(2)
N4 0.028(3) 0.031(3) 0.030(3) 0.001(2) 0.011(2) 0.000(2)
N5 0.031(3) 0.027(3) 0.028(3) 0.002(2) 0.015(2) -0.004(2)
Pd1 0.0259(3) 0.0255(3) 0.0245(3) 0.00118(19) 0.0078(2) -0.00013(19)

loop_
_atom_type_symbol
_atom_type_description
_atom_type_scat_dispersion_real
_atom_type_scat_dispersion_imag
_atom_type_scat_source
C C 0.0033 0.0016 'International Tables Vol C Tables 4.2.6.8 and 6.1.1.4'
H H 0.0000 0.0000 'International Tables Vol C Tables 4.2.6.8 and 6.1.1.4'
N N 0.0061 0.0033 'International Tables Vol C Tables 4.2.6.8 and 6.1.1.4'
Pd Pd -0.9988 1.0072 'International Tables Vol C Tables 4.2.6.8 and 6.1.1.4'
Cl Cl 0.1484 0.1585 'International Tables Vol C Tables 4.2.6.8 and 6.1.1.4'
Br Br -0.2901 2.4595 'International Tables Vol C Tables 4.2.6.8 and 6.1.1.4'

loop_
_geom_angle_atom_site_label_1
_geom_angle_atom_site_label_2
_geom_angle_atom_site_label_3
_geom_angle
N1 C1 C2 106.2(6)
N1 C1 C18 112.3(6)
C2 C1 C18 141.5(6)
C3 C2 C1 107.9(6)
C3 C2 Br2 121.6(8)
C1 C2 Br2 124.3(7)
C2 C3 C4 107.9(6)
C2 C3 Br3 120.4(9)
C4 C3 Br3 130.6(9)
N1 C4 C5 120.6(6)
N1 C4 C3 105.7(6)
C5 C4 C3 133.7(6)
C6 C5 C4 125.5(6)
C6 C5 C19 117.5(6)
C4 C5 C19 117.0(6)
N2 C6 C5 125.9(6)
N2 C6 C7 107.4(6)
C5 C6 C7 126.7(6)
C8 C7 C6 107.6(6)
C7 C8 C9 107.4(6)
N2 C9 N5 123.9(5)
N2 C9 C8 107.9(6)
N5 C9 C8 128.2(6)
N3 C10 N5 122.6(6)
N3 C10 C11 109.8(5)
N5 C10 C11 127.6(6)
C12 C11 C10 106.5(6)
C11 C12 C13 108.1(6)
N3 C13 C14 125.9(6)
N3 C13 C12 107.3(6)
C14 C13 C12 126.8(6)
C15 C14 C13 125.0(6)
C15 C14 C28 118.7(6)
C13 C14 C28 116.4(6)
N4 C15 C14 120.6(6)
N4 C15 C16 105.5(6)
C14 C15 C16 133.9(6)
C17 C16 C15 108.1(6)
C16 C17 C18 107.9(6)
C16 C17 Br1 128.6(6)
C18 C17 Br1 123.6(6)
N4 C18 C17 106.6(6)
N4 C18 C1 112.3(6)
C17 C18 C1 141.1(6)
C24 C19 C20 119.6(7)
C24 C19 C5 118.4(6)
C20 C19 C5 121.9(6)
C21 C20 C19 119.6(8)
C21 C20 C25 119.6(8)
C19 C20 C25 120.8(7)
C22 C21 C20 121.9(9)
C21 C22 C23 118.5(8)
C21 C22 C26 121.1(10)
C23 C22 C26 120.3(10)
C22 C23 C24 121.1(8)
C19 C24 C23 119.1(8)
C19 C24 C27 121.7(7)
C23 C24 C27 119.2(7)
C29 C28 C33 119.3(6)
C29 C28 C14 120.7(6)
C33 C28 C14 119.9(5)
C30 C29 C28 119.0(6)
C30 C29 C34 120.8(6)
C28 C29 C34 120.2(6)
C29 C30 C31 122.4(7)
C32 C31 C30 118.1(7)
C32 C31 C35 121.1(7)
C30 C31 C35 120.8(7)
C33 C32 C31 123.8(7)
C32 C33 C28 117.3(6)
C32 C33 C36 124.1(7)
C28 C33 C36 118.6(6)
N5 C37 C38 112.7(5)
C43 C38 C39 119.2(7)
C43 C38 C37 120.5(6)
C39 C38 C37 120.3(6)
C40 C39 C38 120.3(8)
C39 C40 C41 120.1(8)
C42 C41 C40 119.4(7)
C41 C42 C43 120.8(8)
C38 C43 C42 120.2(7)
C2S C1S Cl2 111.1(14)
C1S C2S Cl1 115.4(12)
C4 N1 C1 112.2(5)
C4 N1 Pd1 130.2(4)
C1 N1 Pd1 117.5(4)
C9 N2 C6 109.7(5)
C9 N2 Pd1 125.5(4)
C6 N2 Pd1 124.7(4)
C10 N3 C13 108.3(5)
C10 N3 Pd1 126.9(4)
C13 N3 Pd1 124.8(4)
C15 N4 C18 112.0(5)
C15 N4 Pd1 130.6(4)
C18 N4 Pd1 117.3(4)
C9 N5 C10 127.6(5)
C9 N5 C37 117.1(5)
C10 N5 C37 115.3(5)
N1 Pd1 N3 173.5(2)
N1 Pd1 N4 80.5(2)
N3 Pd1 N4 93.0(2)
N1 Pd1 N2 93.1(2)
N3 Pd1 N2 93.4(2)
N4 Pd1 N2 173.5(2)

loop_
_geom_bond_atom_site_label_1
_geom_bond_atom_site_label_2
_geom_bond_distance
Br1 C17 1.604(10)
Br2 C2 1.877(16)
Br3 C3 1.70(2)
C1 N1 1.363(8)
C1 C2 1.423(9)
C1 C18 1.448(9)
C2 C3 1.381(10)
C3 C4 1.435(9)
C4 N1 1.361(8)
C4 C5 1.423(9)
C5 C6 1.401(9)
C5 C19 1.495(9)
C6 N2 1.378(8)
C6 C7 1.441(9)
C7 C8 1.367(10)
C8 C9 1.449(9)
C9 N2 1.355(8)
C9 N5 1.364(8)
C10 N3 1.344(8)
C10 N5 1.391(8)
C10 C11 1.425(9)
C11 C12 1.367(10)
C12 C13 1.426(9)
C13 N3 1.389(8)
C13 C14 1.419(9)
C14 C15 1.415(9)
C14 C28 1.499(9)
C15 N4 1.360(8)
C15 C16 1.438(9)
C16 C17 1.374(10)
C17 C18 1.418(9)
C18 N4 1.362(8)
C19 C24 1.394(10)
C19 C20 1.398(10)
C20 C21 1.384(11)
C20 C25 1.519(12)
C21 C22 1.375(14)
C22 C23 1.389(14)
C22 C26 1.505(13)
C23 C24 1.407(12)
C24 C27 1.505(12)
C28 C29 1.400(9)
C28 C33 1.466(10)
C29 C30 1.383(10)
C29 C34 1.510(10)
C30 C31 1.385(11)
C31 C32 1.379(10)
C31 C35 1.523(10)
C32 C33 1.359(9)
C33 C36 1.475(9)
C37 N5 1.496(8)
C37 C38 1.510(9)
C38 C43 1.381(10)
C38 C39 1.396(10)
C39 C40 1.384(10)
C40 C41 1.391(12)
C41 C42 1.376(12)
C42 C43 1.385(10)
C1S C2S 1.61(3)
C1S Cl2 1.63(2)
C2S Cl1 1.709(17)
N1 Pd1 1.919(5)
N2 Pd1 1.934(5)
N3 Pd1 1.921(5)
N4 Pd1 1.925(5)
